data_4513542
loop_
_publ_author_name
'Andreychuk, Nicholas R.'
'Allard, Sheena R.'
'Parent, Shawna L. M.'
'Assoud, Abdeljalil'
'MacKinnon, Craig D.'

_publ_section_title
;
 Not Too Big and Not Too Small: &#x201C;Goldilocks&#x201D; Anion Size for
 Three-Dimensional Metal--Organic Frameworks Containing Oligothiophene
 Dinitrile Ligands (C4H2S)n(CN)2(n= 1, 2, 3) Bridging Silver(I) Cations
;
_journal_issue 9
_journal_name_full 'Crystal Growth &amp; Design'
_journal_page_first 4377
_journal_paper_doi 10.1021/acs.cgd.5b00698
_journal_volume 15
_journal_year 2015
_chemical_formula_sum 'C42 H30 Ag B F4 P2 S2'
_chemical_formula_weight 855.40
_chemical_name_systematic
; 
 ? 
;
_space_group_IT_number 14
_symmetry_cell_setting monoclinic
_symmetry_space_group_name_Hall '-P 2ybc'
_symmetry_space_group_name_H-M 'P 1 21/c 1'
_atom_sites_solution_hydrogens geom
_atom_sites_solution_primary direct
_atom_sites_solution_secondary difmap
_audit_creation_method SHELXL-97
_cell_angle_alpha 90.00
_cell_angle_beta 92.100(4)
_cell_angle_gamma 90.00
_cell_formula_units_Z 4
_cell_length_a 8.202(2)
_cell_length_b 23.559(7)
_cell_length_c 19.614(6)
_cell_measurement_temperature 296(2)
_cell_volume 3787.5(19)
_computing_structure_refinement 'SHELXL-97 (Sheldrick, 2008)'
_computing_structure_solution 'SHELXS-97 (Sheldrick, 2008)'
_diffrn_ambient_temperature 296(2)
_diffrn_measured_fraction_theta_full 0.998
_diffrn_measured_fraction_theta_max 0.998
_diffrn_radiation_monochromator graphite
_diffrn_radiation_source 'fine-focus sealed tube'
_diffrn_radiation_type MoK\a
_diffrn_radiation_wavelength 0.71073
_diffrn_reflns_av_R_equivalents 0.0739
_diffrn_reflns_av_sigmaI/netI 0.0528
_diffrn_reflns_limit_h_max 10
_diffrn_reflns_limit_h_min -10
_diffrn_reflns_limit_k_max 29
_diffrn_reflns_limit_k_min -29
_diffrn_reflns_limit_l_max 24
_diffrn_reflns_limit_l_min -24
_diffrn_reflns_number 39037
_diffrn_reflns_theta_full 26.00
_diffrn_reflns_theta_max 26.00
_diffrn_reflns_theta_min 2.86
_exptl_absorpt_coefficient_mu 0.777
_exptl_absorpt_correction_T_max 0.9333
_exptl_absorpt_correction_T_min 0.7673
_exptl_absorpt_correction_type empirical
_exptl_absorpt_process_details 'APEX II'
_exptl_crystal_colour colorless
_exptl_crystal_density_diffrn 1.500
_exptl_crystal_density_method 'not measured'
_exptl_crystal_description Block
_exptl_crystal_F_000 1728
_exptl_crystal_size_max 0.36
_exptl_crystal_size_mid 0.10
_exptl_crystal_size_min 0.09
_refine_diff_density_max 1.159
_refine_diff_density_min -0.927
_refine_diff_density_rms 0.101
_refine_ls_extinction_coef 0.00050(11)
_refine_ls_extinction_expression Fc^*^=kFc[1+0.001xFc^2^\l^3^/sin(2\q)]^-1/4^
_refine_ls_extinction_method SHELXL
_refine_ls_goodness_of_fit_ref 1.098
_refine_ls_hydrogen_treatment constr
_refine_ls_matrix_type full
_refine_ls_number_parameters 475
_refine_ls_number_reflns 7420
_refine_ls_number_restraints 252
_refine_ls_restrained_S_all 1.090
_refine_ls_R_factor_all 0.0925
_refine_ls_R_factor_gt 0.0591
_refine_ls_shift/su_max 0.012
_refine_ls_shift/su_mean 0.000
_refine_ls_structure_factor_coef Fsqd
_refine_ls_weighting_details 'calc w=1/[\s^2^(Fo^2^)+(0.0150P)^2^+15.8795P] where P=(Fo^2^+2Fc^2^)/3'
_refine_ls_weighting_scheme calc
_refine_ls_wR_factor_gt 0.1131
_refine_ls_wR_factor_ref 0.1275
_reflns_number_gt 5158
_reflns_number_total 7420
_reflns_threshold_expression >2sigma(I)
_cod_data_source_file cg5b00698_si_002.cif
_cod_data_source_block 4_AgBF4_C6H6
_cod_depositor_comments
;
The following automatic conversions were performed:

'_symmetry_cell_setting' value 'Monoclinic' changed to 'monoclinic'
according to
/usr/data/users/saulius/crontab/automatic-downloads/rss-feeds/ACS/lib/dictionaries/cif_core.dic
dictionary named 'cif_core.dic' version 2.4.2 from 2011-04-26.

Automatic conversion script
Id: cif_fix_values 3271 2015-04-21 07:52:19Z andrius 

 Adding full bibliography for 4513539--4513545.cif.
;
_cod_original_cell_volume 3787.4(19)
_cod_original_sg_symbol_H-M P2_1/c
_cod_database_code 4513542

loop_
_symmetry_equiv_pos_as_xyz
'x, y, z'
'-x, y+1/2, -z+1/2'
'-x, -y, -z'
'x, -y-1/2, z-1/2'

loop_
_atom_site_label
_atom_site_type_symbol
_atom_site_fract_x
_atom_site_fract_y
_atom_site_fract_z
_atom_site_U_iso_or_equiv
_atom_site_adp_type
_atom_site_occupancy
_atom_site_symmetry_multiplicity
_atom_site_calc_flag
_atom_site_refinement_flags
Ag1 Ag 0.16751(6) 0.326330(17) 0.68685(2) 0.04233(15) Uani 1 1 d .
S1 S 0.25849(15) 0.52971(5) 0.75552(6) 0.0297(3) Uani 1 1 d .
S2 S 0.29806(16) 0.12702(5) 0.77690(7) 0.0320(3) Uani 1 1 d .
P1 P 0.08233(16) 0.42478(5) 0.69184(7) 0.0286(3) Uani 1 1 d .
P2 P 0.11109(16) 0.22802(5) 0.71244(7) 0.0312(3) Uani 1 1 d .
C1 C 0.2502(6) 0.47358(19) 0.6990(2) 0.0259(10) Uani 1 1 d U
C2 C 0.3833(6) 0.4735(2) 0.6595(3) 0.0341(12) Uani 1 1 d U
H2A H 0.4014 0.4464 0.6263 0.041 Uiso 1 1 calc R
C3 C 0.4907(6) 0.5188(2) 0.6743(3) 0.0356(12) Uani 1 1 d U
H3A H 0.5862 0.5248 0.6512 0.043 Uiso 1 1 calc R
C4 C 0.4418(6) 0.5530(2) 0.7254(2) 0.0268(10) Uani 1 1 d U
C5 C 0.2827(6) 0.1806(2) 0.7169(3) 0.0330(11) Uani 1 1 d U
C6 C 0.4125(6) 0.1795(2) 0.6754(3) 0.0382(12) Uani 1 1 d U
H6A H 0.4265 0.2054 0.6403 0.046 Uiso 1 1 calc R
C7 C 0.5232(6) 0.1353(2) 0.6910(3) 0.0346(12) Uani 1 1 d U
H7A H 0.6175 0.1288 0.6672 0.041 Uiso 1 1 calc R
C8 C 0.4773(6) 0.1030(2) 0.7447(2) 0.0290(11) Uani 1 1 d U
C9 C -0.0246(6) 0.4369(2) 0.7698(3) 0.0345(12) Uani 1 1 d U
C10 C -0.1244(7) 0.4830(2) 0.7799(3) 0.0400(13) Uani 1 1 d U
H10A H -0.1420 0.5092 0.7449 0.048 Uiso 1 1 calc R
C11 C -0.1988(7) 0.4908(3) 0.8414(3) 0.0508(16) Uani 1 1 d U
H11A H -0.2648 0.5223 0.8481 0.061 Uiso 1 1 calc R
C12 C -0.1745(10) 0.4521(4) 0.8919(4) 0.090(3) Uani 1 1 d U
H12A H -0.2249 0.4569 0.9332 0.108 Uiso 1 1 calc R
C13 C -0.0760(13) 0.4060(4) 0.8825(4) 0.124(4) Uani 1 1 d U
H13A H -0.0587 0.3800 0.9177 0.148 Uiso 1 1 calc R
C14 C -0.0027(10) 0.3980(3) 0.8214(3) 0.078(3) Uani 1 1 d U
H14A H 0.0618 0.3662 0.8150 0.093 Uiso 1 1 calc R
C15 C -0.0507(6) 0.4543(2) 0.6245(3) 0.0320(11) Uani 1 1 d U
C16 C -0.0449(7) 0.5108(2) 0.6049(3) 0.0397(13) Uani 1 1 d U
H16A H 0.0316 0.5348 0.6259 0.048 Uiso 1 1 calc R
C17 C -0.1510(7) 0.5319(3) 0.5546(3) 0.0511(16) Uani 1 1 d U
H17A H -0.1462 0.5699 0.5420 0.061 Uiso 1 1 calc R
C18 C -0.2641(7) 0.4961(3) 0.5233(3) 0.0549(17) Uani 1 1 d U
H18A H -0.3353 0.5100 0.4893 0.066 Uiso 1 1 calc R
C19 C -0.2720(8) 0.4405(3) 0.5419(3) 0.0571(17) Uani 1 1 d U
H19A H -0.3488 0.4168 0.5206 0.069 Uiso 1 1 calc R
C20 C -0.1661(7) 0.4188(3) 0.5927(3) 0.0435(14) Uani 1 1 d U
H20A H -0.1725 0.3809 0.6053 0.052 Uiso 1 1 calc R
C21 C 0.0177(6) 0.2138(2) 0.7934(3) 0.0336(12) Uani 1 1 d U
C22 C 0.0766(8) 0.2423(3) 0.8509(3) 0.0503(15) Uani 1 1 d U
H22A H 0.1548 0.2705 0.8467 0.060 Uiso 1 1 calc R
C23 C 0.0201(9) 0.2291(3) 0.9142(3) 0.0595(18) Uani 1 1 d U
H23A H 0.0625 0.2478 0.9527 0.071 Uiso 1 1 calc R
C24 C -0.0986(9) 0.1885(3) 0.9208(3) 0.0599(18) Uani 1 1 d U
H24A H -0.1395 0.1806 0.9633 0.072 Uiso 1 1 calc R
C25 C -0.1567(9) 0.1596(3) 0.8642(3) 0.0583(17) Uani 1 1 d U
H25A H -0.2344 0.1312 0.8687 0.070 Uiso 1 1 calc R
C26 C -0.1005(7) 0.1724(3) 0.8006(3) 0.0456(14) Uani 1 1 d U
H26A H -0.1422 0.1533 0.7623 0.055 Uiso 1 1 calc R
C27 C -0.0243(6) 0.1978(2) 0.6467(3) 0.0328(11) Uani 1 1 d U
C28 C -0.1430(7) 0.2323(3) 0.6153(3) 0.0474(15) Uani 1 1 d U
H28A H -0.1547 0.2696 0.6298 0.057 Uiso 1 1 calc R
C29 C -0.2444(7) 0.2114(3) 0.5625(3) 0.0569(18) Uani 1 1 d U
H29A H -0.3240 0.2346 0.5421 0.068 Uiso 1 1 calc R
C30 C -0.2263(8) 0.1566(3) 0.5407(3) 0.0602(19) Uani 1 1 d U
H30A H -0.2918 0.1431 0.5046 0.072 Uiso 1 1 calc R
C31 C -0.1125(8) 0.1217(3) 0.5716(3) 0.0564(17) Uani 1 1 d U
H31A H -0.1031 0.0842 0.5573 0.068 Uiso 1 1 calc R
C32 C -0.0110(7) 0.1420(2) 0.6243(3) 0.0427(14) Uani 1 1 d U
H32A H 0.0666 0.1181 0.6449 0.051 Uiso 1 1 calc R
B1 B 0.3715(14) 0.3194(3) 0.5463(4) 0.069(2) Uani 1 1 d U
F1 F 0.4522(10) 0.3259(3) 0.6067(3) 0.170(3) Uani 1 1 d U
F2 F 0.2428(14) 0.3505(4) 0.5525(4) 0.269(6) Uani 1 1 d U
F3 F 0.4343(10) 0.3366(4) 0.4907(4) 0.184(4) Uani 1 1 d U
F4 F 0.3319(8) 0.2660(2) 0.5409(3) 0.141(3) Uani 1 1 d U
C33 C 0.4993(13) 0.2859(6) 0.8759(6) 0.109(4) Uani 1 1 d U
H33A H 0.4964 0.2605 0.9122 0.130 Uiso 1 1 calc R
C34 C 0.5631(12) 0.3022(5) 0.7620(7) 0.111(3) Uani 1 1 d U
H34A H 0.5991 0.2886 0.7206 0.133 Uiso 1 1 calc R
C35 C 0.5528(12) 0.2681(4) 0.8153(7) 0.105(3) Uani 1 1 d U
H35A H 0.5836 0.2304 0.8108 0.126 Uiso 1 1 calc R
C36 C 0.4662(14) 0.3779(5) 0.8262(8) 0.126(4) Uani 1 1 d U
H36A H 0.4390 0.4161 0.8289 0.151 Uiso 1 1 calc R
C37 C 0.4491(13) 0.3410(7) 0.8851(7) 0.134(5) Uani 1 1 d U
H37A H 0.4073 0.3537 0.9258 0.160 Uiso 1 1 calc R
C38 C 0.5207(12) 0.3567(5) 0.7689(7) 0.110(4) Uani 1 1 d U
H38A H 0.5301 0.3807 0.7317 0.132 Uiso 1 1 calc R
C39B C -0.514(4) 0.4881(11) 1.0036(17) 0.057(9) Uiso 0.30(2) 1 d PU
C40A C -0.361(4) 0.5792(14) 0.9653(14) 0.075(12) Uiso 0.32(3) 1 d PU
C40B C -0.437(3) 0.5506(11) 0.9694(10) 0.085(9) Uiso 0.53(4) 1 d PU
C41A C -0.525(3) 0.5333(9) 0.9488(9) 0.064(8) Uiso 0.49(4) 1 d PU
C41B C -0.603(3) 0.5106(9) 0.9414(8) 0.074(7) Uiso 0.57(4) 1 d PU
C42A C -0.729(4) 0.4718(11) 0.9368(15) 0.088(11) Uiso 0.37(3) 1 d PU
C42B C -0.743(4) 0.4291(12) 0.9817(15) 0.098(12) Uiso 0.35(3) 1 d PU
C43 C -0.628(4) 0.4739(12) 0.9688(15) 0.083(11) Uiso 0.38(3) 1 d PU

loop_
_atom_site_aniso_label
_atom_site_aniso_U_11
_atom_site_aniso_U_22
_atom_site_aniso_U_33
_atom_site_aniso_U_23
_atom_site_aniso_U_13
_atom_site_aniso_U_12
Ag1 0.0543(3) 0.0230(2) 0.0500(3) -0.00083(19) 0.0056(2) 0.0013(2)
S1 0.0294(7) 0.0281(6) 0.0319(6) -0.0058(5) 0.0052(5) -0.0022(5)
S2 0.0319(7) 0.0282(6) 0.0360(7) 0.0031(5) 0.0034(6) 0.0041(5)
P1 0.0313(7) 0.0218(6) 0.0328(7) 0.0002(5) 0.0018(6) -0.0021(5)
P2 0.0312(7) 0.0222(6) 0.0400(8) -0.0004(6) -0.0024(6) 0.0017(5)
C1 0.029(3) 0.023(2) 0.026(2) -0.0008(19) 0.002(2) 0.003(2)
C2 0.036(3) 0.035(3) 0.032(3) -0.009(2) 0.003(2) -0.002(2)
C3 0.032(3) 0.042(3) 0.034(3) -0.006(2) 0.008(2) -0.006(2)
C4 0.024(3) 0.028(2) 0.028(2) 0.000(2) -0.004(2) -0.002(2)
C5 0.027(3) 0.030(3) 0.042(3) 0.000(2) -0.006(2) 0.000(2)
C6 0.038(3) 0.035(3) 0.042(3) 0.011(2) 0.000(2) 0.002(2)
C7 0.030(3) 0.038(3) 0.036(3) 0.010(2) 0.006(2) 0.007(2)
C8 0.028(3) 0.031(3) 0.027(3) -0.003(2) -0.003(2) 0.001(2)
C9 0.037(3) 0.030(3) 0.037(3) 0.009(2) 0.007(2) -0.002(2)
C10 0.043(3) 0.036(3) 0.042(3) 0.005(2) 0.010(3) 0.011(2)
C11 0.051(4) 0.053(4) 0.050(4) 0.009(3) 0.020(3) 0.022(3)
C12 0.112(7) 0.104(6) 0.056(4) 0.035(4) 0.047(4) 0.058(5)
C13 0.170(9) 0.134(8) 0.072(5) 0.066(5) 0.076(6) 0.112(7)
C14 0.097(6) 0.079(5) 0.061(4) 0.036(4) 0.044(4) 0.058(4)
C15 0.029(3) 0.034(3) 0.033(3) 0.000(2) 0.000(2) -0.002(2)
C16 0.031(3) 0.047(3) 0.040(3) 0.009(3) -0.004(2) -0.002(2)
C17 0.044(4) 0.063(4) 0.046(3) 0.019(3) 0.003(3) 0.009(3)
C18 0.036(3) 0.095(5) 0.033(3) 0.010(3) 0.000(3) 0.016(3)
C19 0.040(4) 0.084(5) 0.047(4) -0.015(4) -0.007(3) -0.004(3)
C20 0.041(3) 0.048(3) 0.041(3) -0.009(3) -0.003(3) -0.004(3)
C21 0.036(3) 0.029(3) 0.035(3) -0.003(2) -0.006(2) 0.006(2)
C22 0.060(4) 0.044(3) 0.046(4) -0.008(3) -0.006(3) -0.005(3)
C23 0.081(5) 0.057(4) 0.040(4) -0.006(3) -0.015(3) -0.004(4)
C24 0.086(5) 0.056(4) 0.038(3) 0.001(3) 0.007(3) 0.004(4)
C25 0.069(5) 0.053(4) 0.053(4) 0.000(3) 0.011(3) -0.012(3)
C26 0.051(4) 0.048(3) 0.037(3) -0.005(3) 0.000(3) -0.008(3)
C27 0.032(3) 0.035(3) 0.031(3) 0.004(2) 0.001(2) -0.001(2)
C28 0.038(3) 0.046(3) 0.057(4) 0.019(3) -0.005(3) -0.001(3)
C29 0.035(3) 0.086(5) 0.048(4) 0.032(4) -0.007(3) -0.012(3)
C30 0.048(4) 0.099(6) 0.034(3) 0.004(4) -0.002(3) -0.023(4)
C31 0.046(4) 0.075(5) 0.048(4) -0.024(3) 0.000(3) -0.015(3)
C32 0.041(3) 0.048(3) 0.040(3) -0.013(3) -0.002(3) -0.001(3)
B1 0.117(8) 0.040(4) 0.048(5) 0.005(4) -0.007(5) 0.010(5)
F1 0.252(8) 0.115(5) 0.135(5) -0.003(4) -0.113(5) -0.017(5)
F2 0.372(13) 0.316(12) 0.120(6) -0.014(6) 0.022(7) 0.278(11)
F3 0.206(8) 0.228(9) 0.122(5) -0.004(5) 0.062(5) -0.095(7)
F4 0.178(6) 0.088(4) 0.149(5) 0.033(4) -0.085(5) -0.033(4)
C33 0.092(8) 0.130(9) 0.101(8) 0.037(7) -0.051(6) -0.030(7)
C34 0.077(7) 0.100(8) 0.154(10) -0.002(7) -0.010(7) 0.000(6)
C35 0.085(7) 0.080(6) 0.147(10) 0.016(7) -0.046(7) -0.002(5)
C36 0.115(9) 0.082(7) 0.176(12) -0.029(8) -0.055(9) 0.034(6)
C37 0.079(7) 0.187(13) 0.131(10) -0.049(10) -0.053(7) 0.016(8)
C38 0.087(7) 0.076(7) 0.165(11) 0.025(7) -0.033(7) -0.008(6)

loop_
_atom_type_symbol
_atom_type_description
_atom_type_scat_dispersion_real
_atom_type_scat_dispersion_imag
_atom_type_scat_source
C C 0.0033 0.0016 'International Tables Vol C Tables 4.2.6.8 and 6.1.1.4'
H H 0.0000 0.0000 'International Tables Vol C Tables 4.2.6.8 and 6.1.1.4'
B B 0.0013 0.0007 'International Tables Vol C Tables 4.2.6.8 and 6.1.1.4'
F F 0.0171 0.0103 'International Tables Vol C Tables 4.2.6.8 and 6.1.1.4'
P P 0.1023 0.0942 'International Tables Vol C Tables 4.2.6.8 and 6.1.1.4'
S S 0.1246 0.1234 'International Tables Vol C Tables 4.2.6.8 and 6.1.1.4'
Ag Ag -0.8971 1.1015 'International Tables Vol C Tables 4.2.6.8 and 6.1.1.4'

loop_
_geom_angle_atom_site_label_1
_geom_angle_atom_site_label_2
_geom_angle_atom_site_label_3
_geom_angle
_geom_angle_site_symmetry_1
_geom_angle_site_symmetry_3
P2 Ag1 P1 148.21(5) . .
P2 Ag1 F1 106.05(13) . .
P1 Ag1 F1 105.53(13) . .
C4 S1 C1 92.2(2) . .
C8 S2 C5 91.9(2) . .
C1 P1 C9 103.1(2) . .
C1 P1 C15 104.5(2) . .
C9 P1 C15 104.9(2) . .
C1 P1 Ag1 113.22(16) . .
C9 P1 Ag1 109.50(17) . .
C15 P1 Ag1 120.13(17) . .
C5 P2 C27 104.4(2) . .
C5 P2 C21 101.3(2) . .
C27 P2 C21 106.4(2) . .
C5 P2 Ag1 116.74(17) . .
C27 P2 Ag1 110.17(17) . .
C21 P2 Ag1 116.61(17) . .
C2 C1 S1 110.6(4) . .
C2 C1 P1 125.8(4) . .
S1 C1 P1 123.6(3) . .
C1 C2 C3 113.1(5) . .
C4 C3 C2 113.7(5) . .
C3 C4 C8 129.1(4) . 2_656
C3 C4 S1 110.5(4) . .
C8 C4 S1 120.5(4) 2_656 .
C6 C5 S2 110.7(4) . .
C6 C5 P2 127.6(4) . .
S2 C5 P2 121.7(3) . .
C5 C6 C7 113.3(5) . .
C8 C7 C6 112.8(5) . .
C7 C8 C4 128.7(4) . 2_646
C7 C8 S2 111.3(4) . .
C4 C8 S2 120.0(4) 2_646 .
C14 C9 C10 118.9(5) . .
C14 C9 P1 117.5(4) . .
C10 C9 P1 123.6(4) . .
C9 C10 C11 120.8(5) . .
C12 C11 C10 119.3(6) . .
C11 C12 C13 120.4(6) . .
C12 C13 C14 120.4(7) . .
C13 C14 C9 120.1(6) . .
C16 C15 C20 118.7(5) . .
C16 C15 P1 122.8(4) . .
C20 C15 P1 118.4(4) . .
C17 C16 C15 121.1(5) . .
C18 C17 C16 119.4(6) . .
C19 C18 C17 120.4(6) . .
C18 C19 C20 120.6(6) . .
C15 C20 C19 119.7(6) . .
C26 C21 C22 119.0(5) . .
C26 C21 P2 122.4(4) . .
C22 C21 P2 118.4(4) . .
C23 C22 C21 120.4(6) . .
C22 C23 C24 120.3(6) . .
C25 C24 C23 119.7(6) . .
C24 C25 C26 120.4(6) . .
C25 C26 C21 120.2(5) . .
C32 C27 C28 118.3(5) . .
C32 C27 P2 122.8(4) . .
C28 C27 P2 118.9(4) . .
C27 C28 C29 120.7(6) . .
C30 C29 C28 119.7(6) . .
C31 C30 C29 120.6(6) . .
C30 C31 C32 120.2(6) . .
C31 C32 C27 120.6(6) . .
F3 B1 F4 110.0(8) . .
F3 B1 F2 104.7(8) . .
F4 B1 F2 110.6(11) . .
F3 B1 F1 120.7(10) . .
F4 B1 F1 107.1(7) . .
F2 B1 F1 103.3(8) . .
B1 F1 Ag1 95.7(6) . .
C35 C33 C37 121.1(12) . .
C35 C34 C38 118.5(13) . .
C34 C35 C33 122.7(11) . .
C38 C36 C37 119.5(11) . .
C33 C37 C36 115.0(12) . .
C36 C38 C34 123.1(12) . .
C39B C39B C41A 120(8) 3_467 3_467
C39B C39B C43 115(8) 3_467 .
C41A C39B C43 124(3) 3_467 .
C39B C39B C40B 165(8) 3_467 3_467
C41A C39B C40B 48.1(18) 3_467 3_467
C43 C39B C40B 76(2) . 3_467
C39B C39B C41B 85(7) 3_467 3_467
C41A C39B C41B 36.3(17) 3_467 3_467
C43 C39B C41B 160(3) . 3_467
C40B C39B C41B 84(2) 3_467 3_467
C39B C39B C41B 71(6) 3_467 .
C41A C39B C41B 167(3) 3_467 .
C43 C39B C41B 43.9(19) . .
C40B C39B C41B 120(3) 3_467 .
C41B C39B C41B 155(2) 3_467 .
C39B C39B C41A 39(6) 3_467 .
C41A C39B C41A 159(3) 3_467 .
C43 C39B C41A 76(3) . .
C40B C39B C41A 152(3) 3_467 .
C41B C39B C41A 123(2) 3_467 .
C41B C39B C41A 32.5(12) . .
C39B C39B C43 44(6) 3_467 3_467
C41A C39B C43 77(3) 3_467 3_467
C43 C39B C43 159(3) . 3_467
C40B C39B C43 125(3) 3_467 3_467
C41B C39B C43 40.8(16) 3_467 3_467
C41B C39B C43 115(2) . 3_467
C41A C39B C43 82(2) . 3_467
C39B C39B C40B 10(5) 3_467 .
C41A C39B C40B 128(3) 3_467 .
C43 C39B C40B 108(3) . .
C40B C39B C40B 175(3) 3_467 .
C41B C39B C40B 92(2) 3_467 .
C41B C39B C40B 63.9(17) . .
C41A C39B C40B 31.5(12) . .
C43 C39B C40B 51.0(15) 3_467 .
C40B C40A C42B 104(3) . 3_467
C40B C40A C41A 17.6(19) . .
C42B C40A C41A 121(3) 3_467 .
C40B C40A C43 52(2) . 3_467
C42B C40A C43 52(2) 3_467 3_467
C41A C40A C43 69.2(19) . 3_467
C40A C40B C41A 145(4) . .
C40A C40B C39B 151(4) . 3_467
C41A C40B C39B 64(3) . 3_467
C40A C40B C43 98(3) . 3_467
C41A C40B C43 117(3) . 3_467
C39B C40B C43 54(2) 3_467 3_467
C40A C40B C42B 46(2) . 3_467
C41A C40B C42B 168(3) . 3_467
C39B C40B C42B 105(2) 3_467 3_467
C43 C40B C42B 51.6(18) 3_467 3_467
C40A C40B C41B 154(3) . .
C41A C40B C41B 9.1(17) . .
C39B C40B C41B 55(2) 3_467 .
C43 C40B C41B 108(2) 3_467 .
C42B C40B C41B 159.6(18) 3_467 .
C40A C40B C39B 155(3) . .
C41A C40B C39B 60(3) . .
C39B C40B C39B 5(3) 3_467 .
C43 C40B C39B 57(2) 3_467 .
C42B C40B C39B 108.7(19) 3_467 .
C41B C40B C39B 51.0(16) . .
C41B C41A C40B 161(3) . .
C41B C41A C39B 93(3) . 3_467
C40B C41A C39B 68(2) . 3_467
C41B C41A C39B 73(2) . .
C40B C41A C39B 89(3) . .
C39B C41A C39B 21(3) 3_467 .
C41B C41A C43 29.7(18) . .
C40B C41A C43 132(3) . .
C39B C41A C43 64(2) 3_467 .
C39B C41A C43 43.0(15) . .
C41B C41A C40A 179(3) . .
C40B C41A C40A 17.8(19) . .
C39B C41A C40A 86(2) 3_467 .
C39B C41A C40A 106(2) . .
C43 C41A C40A 149(2) . .
C41B C41A C43 122(2) . 3_467
C40B C41A C43 38.9(19) . 3_467
C39B C41A C43 29.1(18) 3_467 3_467
C39B C41A C43 49.6(18) . 3_467
C43 C41A C43 92.6(16) . 3_467
C40A C41A C43 56.7(16) . 3_467
C41A C41B C43 127(3) . .
C41A C41B C42A 174(3) . .
C43 C41B C42A 48(2) . .
C41A C41B C39B 50.6(19) . 3_467
C43 C41B C39B 76(2) . 3_467
C42A C41B C39B 123(2) . 3_467
C41A C41B C39B 75(2) . .
C43 C41B C39B 52(2) . .
C42A C41B C39B 99.2(19) . .
C39B C41B C39B 25(2) 3_467 .
C41A C41B C40B 9.8(17) . .
C43 C41B C40B 117(2) . .
C42A C41B C40B 163.9(18) . .
C39B C41B C40B 40.8(12) 3_467 .
C39B C41B C40B 65.1(16) . .
C43 C42A C42B 74(3) . .
C43 C42A C41B 49(2) . .
C42B C42A C41B 122(3) . .
C42A C42B C40A 123(3) . 3_467
C42A C42B C43 42.8(16) . .
C40A C42B C43 81(3) 3_467 .
C42A C42B C40B 94(2) . 3_467
C40A C42B C40B 29.9(16) 3_467 3_467
C43 C42B C40B 50.9(18) . 3_467
C42A C43 C41B 84(3) . .
C42A C43 C39B 166(4) . .
C41B C43 C39B 84(3) . .
C42A C43 C40B 141(4) . 3_467
C41B C43 C40B 134(3) . 3_467
C39B C43 C40B 50(2) . 3_467
C42A C43 C42B 63(2) . .
C41B C43 C42B 147(3) . .
C39B C43 C42B 128(3) . .
C40B C43 C42B 77(2) 3_467 .
C42A C43 C39B 145(3) . 3_467
C41B C43 C39B 63(2) . 3_467
C39B C43 C39B 21(3) . 3_467
C40B C43 C39B 72(2) 3_467 3_467
C42B C43 C39B 148(3) . 3_467
C42A C43 C41A 107(3) . .
C41B C43 C41A 23.6(15) . .
C39B C43 C41A 61(2) . .
C40B C43 C41A 111(2) 3_467 .
C42B C43 C41A 169(3) . .
C39B C43 C41A 39.4(14) 3_467 .
C42A C43 C40A 110(3) . 3_467
C41B C43 C40A 164(3) . 3_467
C39B C43 C40A 81(2) . 3_467
C40B C43 C40A 30.5(15) 3_467 3_467
C42B C43 C40A 47.0(18) . 3_467
C39B C43 C40A 102(2) 3_467 3_467
C41A C43 C40A 141(2) . 3_467
C42A C43 C41A 163(3) . 3_467
C41B C43 C41A 111(2) . 3_467
C39B C43 C41A 26.8(16) . 3_467
C40B C43 C41A 23.6(14) 3_467 3_467
C42B C43 C41A 101(2) . 3_467
C39B C43 C41A 48.0(18) 3_467 3_467
C41A C43 C41A 87.4(16) . 3_467
C40A C43 C41A 54.1(16) 3_467 3_467

loop_
_geom_bond_atom_site_label_1
_geom_bond_atom_site_label_2
_geom_bond_distance
_geom_bond_site_symmetry_2
Ag1 P2 2.4182(15) .
Ag1 P1 2.4254(15) .
Ag1 F1 2.862(9) .
S1 C4 1.724(5) .
S1 C1 1.726(5) .
S2 C8 1.718(5) .
S2 C5 1.728(5) .
P1 C1 1.795(5) .
P1 C9 1.814(5) .
P1 C15 1.820(5) .
P2 C5 1.796(5) .
P2 C27 1.816(5) .
P2 C21 1.820(6) .
C1 C2 1.361(7) .
C2 C3 1.406(7) .
C3 C4 1.359(7) .
C4 C8 1.464(6) 2_656
C5 C6 1.364(7) .
C6 C7 1.408(7) .
C7 C8 1.364(7) .
C8 C4 1.464(6) 2_646
C9 C14 1.372(8) .
C9 C10 1.379(7) .
C10 C11 1.385(7) .
C11 C12 1.356(8) .
C12 C13 1.370(10) .
C13 C14 1.373(9) .
C15 C16 1.387(7) .
C15 C20 1.392(7) .
C16 C17 1.384(7) .
C17 C18 1.382(9) .
C18 C19 1.361(9) .
C19 C20 1.395(8) .
C21 C26 1.385(7) .
C21 C22 1.384(7) .
C22 C23 1.377(9) .
C23 C24 1.375(9) .
C24 C25 1.372(9) .
C25 C26 1.379(8) .
C27 C32 1.391(7) .
C27 C28 1.394(7) .
C28 C29 1.394(8) .
C29 C30 1.370(10) .
C30 C31 1.370(9) .
C31 C32 1.389(8) .
B1 F3 1.287(10) .
B1 F4 1.303(9) .
B1 F2 1.295(11) .
B1 F1 1.344(10) .
C33 C35 1.350(15) .
C33 C37 1.374(15) .
C34 C35 1.323(14) .
C34 C38 1.338(13) .
C36 C38 1.323(15) .
C36 C37 1.456(17) .
C39B C39B 0.62(5) 3_467
C39B C41A 1.10(3) 3_467
C39B C43 1.18(4) .
C39B C40B 1.13(3) 3_467
C39B C41B 1.42(4) 3_467
C39B C41B 1.50(4) .
C39B C41A 1.51(4) .
C39B C43 1.55(5) 3_467
C39B C40B 1.74(4) .
C40A C40B 0.92(3) .
C40A C42B 1.34(4) 3_467
C40A C41A 1.75(5) .
C40A C43 1.80(5) 3_467
C40B C41A 0.91(3) .
C40B C39B 1.13(3) 3_467
C40B C43 1.43(4) 3_467
C40B C42B 1.80(4) 3_467
C40B C41B 1.73(4) .
C41A C41B 0.84(2) .
C41A C39B 1.10(3) 3_467
C41A C43 1.69(4) .
C41A C43 2.02(4) 3_467
C41B C43 1.04(3) .
C41B C42A 1.38(4) .
C41B C39B 1.42(4) 3_467
C42A C43 1.02(3) .
C42A C42B 1.34(4) .
C42B C40A 1.34(4) 3_467
C42B C43 1.44(4) .
C42B C40B 1.80(4) 3_467
C43 C40B 1.43(4) 3_467
C43 C39B 1.55(5) 3_467
C43 C40A 1.80(5) 3_467
C43 C41A 2.02(4) 3_467
